data_2235335
loop_
_publ_author_name
'Kurbanova, Malahat M.'
'Gurbanov, Atash V.'
'Mahmudov, Kamran T.'
'Maharramov, Abel M.'
'Ng, Seik Weng'

_publ_section_title
;
 9-(2-Hydroxy-4,4-dimethyl-6-oxocyclohex-1-en-1-yl)-3,3-dimethyl-2,3,4,9-tetrahydro-1<i>H</i>-xanthen-1-one
;
_journal_coeditor_code ZS2203
_journal_issue 6
_journal_name_full 'Acta Crystallographica Section E'
_journal_page_first o1606
_journal_paper_doi 10.1107/S1600536812018934
_journal_volume 68
_journal_year 2012
_chemical_formula_iupac 'C23 H26 O4'
_chemical_formula_moiety 'C23 H26 O4'
_chemical_formula_sum 'C23 H26 O4'
_chemical_formula_weight 366.44
_chemical_name_systematic
;
9-(2-Hydroxy-4,4-dimethyl-6-oxocyclohex-1-en-1-yl)-3,3-dimethyl-2,3,4,9-
tetrahydro-1<i>H</i>-xanthen-1-one
;
_space_group_IT_number 61
_symmetry_cell_setting orthorhombic
_symmetry_space_group_name_Hall '-P 2ac 2ab'
_symmetry_space_group_name_H-M 'P b c a'
_atom_sites_solution_hydrogens geom
_atom_sites_solution_primary direct
_atom_sites_solution_secondary difmap
_audit_creation_method SHELXL-97
_cell_angle_alpha 90.00
_cell_angle_beta 90.00
_cell_angle_gamma 90.00
_cell_formula_units_Z 8
_cell_length_a 15.3583(5)
_cell_length_b 11.3833(4)
_cell_length_c 22.2070(7)
_cell_measurement_reflns_used 7520
_cell_measurement_temperature 293(2)
_cell_measurement_theta_max 26.3762
_cell_measurement_theta_min 2.2634
_cell_volume 3882.4(2)
_computing_cell_refinement 'SAINT (Bruker, 2005)'
_computing_data_collection 'APEX2 (Bruker, 2005)'
_computing_data_reduction 'SAINT (Bruker, 2005)'
_computing_molecular_graphics 'X-SEED (Barbour, 2001)'
_computing_publication_material 'publCIF (Westrip, 2010)'
_computing_structure_refinement 'SHELXL97 (Sheldrick, 2008)'
_computing_structure_solution 'SHELXS97 (Sheldrick, 2008)'
_diffrn_ambient_temperature 293(2)
_diffrn_measured_fraction_theta_full 1.000
_diffrn_measured_fraction_theta_max 1.000
_diffrn_measurement_device_type 'Bruker SMART APEX'
_diffrn_measurement_method '\f and \w scans'
_diffrn_radiation_monochromator graphite
_diffrn_radiation_source 'fine-focus sealed tube'
_diffrn_radiation_type MoK\a
_diffrn_radiation_wavelength 0.71073
_diffrn_reflns_av_R_equivalents 0.0351
_diffrn_reflns_av_sigmaI/netI 0.0186
_diffrn_reflns_limit_h_max 19
_diffrn_reflns_limit_h_min -19
_diffrn_reflns_limit_k_max 14
_diffrn_reflns_limit_k_min -14
_diffrn_reflns_limit_l_max 28
_diffrn_reflns_limit_l_min -28
_diffrn_reflns_number 40229
_diffrn_reflns_theta_full 27.50
_diffrn_reflns_theta_max 27.50
_diffrn_reflns_theta_min 1.83
_diffrn_standards_number 0
_exptl_absorpt_coefficient_mu 0.085
_exptl_absorpt_correction_type none
_exptl_crystal_colour colorless
_exptl_crystal_density_diffrn 1.254
_exptl_crystal_density_method 'not measured'
_exptl_crystal_description prism
_exptl_crystal_F_000 1568
_exptl_crystal_size_max 0.3
_exptl_crystal_size_mid 0.2
_exptl_crystal_size_min 0.2
_refine_diff_density_max 0.871
_refine_diff_density_min -0.281
_refine_ls_extinction_method none
_refine_ls_goodness_of_fit_ref 1.029
_refine_ls_hydrogen_treatment mixed
_refine_ls_matrix_type full
_refine_ls_number_parameters 251
_refine_ls_number_reflns 4454
_refine_ls_number_restraints 2
_refine_ls_restrained_S_all 1.028
_refine_ls_R_factor_all 0.0823
_refine_ls_R_factor_gt 0.0621
_refine_ls_shift/su_max 0.001
_refine_ls_shift/su_mean 0.001
_refine_ls_structure_factor_coef Fsqd
_refine_ls_weighting_details 'calc w=1/[\s^2^(Fo^2^)+(0.0987P)^2^+2.2761P] where P=(Fo^2^+2Fc^2^)/3'
_refine_ls_weighting_scheme calc
_refine_ls_wR_factor_gt 0.1731
_refine_ls_wR_factor_ref 0.1954
_reflns_number_gt 3311
_reflns_number_total 4454
_reflns_threshold_expression I>2\s(I)
_cod_data_source_file zs2203.cif
_cod_data_source_block I
_cod_database_code 2235335
_cod_database_fobs_code 2235335

loop_
_symmetry_equiv_pos_as_xyz
'x, y, z'
'-x+1/2, -y, z+1/2'
'-x, y+1/2, -z+1/2'
'x+1/2, -y+1/2, -z'
'-x, -y, -z'
'x-1/2, y, -z-1/2'
'x, -y-1/2, z-1/2'
'-x-1/2, y-1/2, z'

loop_
_atom_site_type_symbol
_atom_site_label
_atom_site_fract_x
_atom_site_fract_y
_atom_site_fract_z
_atom_site_U_iso_or_equiv
_atom_site_adp_type
_atom_site_calc_flag
_atom_site_refinement_flags
_atom_site_occupancy
_atom_site_symmetry_multiplicity
_atom_site_disorder_assembly
_atom_site_disorder_group
O O1 0.48195(10) 0.28998(14) 0.52034(7) 0.0505(4) Uani d . 1 1 . .
O O2 0.66264(11) -0.01741(14) 0.45598(8) 0.0554(4) Uani d . 1 1 . .
O O3 0.70445(11) 0.32716(13) 0.44902(7) 0.0452(4) Uani d . 1 1 . .
O O4 0.59639(14) 0.0636(2) 0.30630(10) 0.0834(7) Uani d . 1 1 A .
C C1 0.46916(14) 0.33493(18) 0.46269(11) 0.0434(5) Uani d . 1 1 . .
C C2 0.41821(15) 0.4357(2) 0.45996(14) 0.0595(7) Uani d . 1 1 . .
H H2 0.3945 0.4680 0.4948 0.071 Uiso calc R 1 1 . .
C C3 0.40360(17) 0.4863(2) 0.40516(16) 0.0677(8) Uani d . 1 1 . .
H H3 0.3701 0.5542 0.4027 0.081 Uiso calc R 1 1 . .
C C4 0.43765(17) 0.4385(2) 0.35362(15) 0.0675(8) Uani d . 1 1 . .
H H4 0.4267 0.4731 0.3165 0.081 Uiso calc R 1 1 . .
C C5 0.48839(16) 0.3382(2) 0.35732(12) 0.0554(6) Uani d . 1 1 . .
H H5 0.5113 0.3057 0.3223 0.067 Uiso calc R 1 1 . .
C C6 0.50576(13) 0.28513(18) 0.41254(10) 0.0410(5) Uani d . 1 1 . .
C C7 0.56366(13) 0.17701(16) 0.41671(9) 0.0366(4) Uani d . 1 1 . .
H H7 0.5317 0.1125 0.3976 0.044 Uiso calc R 1 1 . .
C C8 0.57658(12) 0.14286(16) 0.48175(9) 0.0341(4) Uani d . 1 1 . .
C C9 0.53658(13) 0.19768(17) 0.52763(9) 0.0377(4) Uani d . 1 1 . .
C C10 0.54466(15) 0.1665(2) 0.59216(10) 0.0470(5) Uani d . 1 1 . .
H H10A 0.4980 0.1130 0.6029 0.056 Uiso calc R 1 1 . .
H H10B 0.5381 0.2370 0.6163 0.056 Uiso calc R 1 1 . .
C C11 0.63217(15) 0.1089(2) 0.60688(10) 0.0468(5) Uani d . 1 1 . .
C C12 0.64636(16) 0.01043(19) 0.56117(11) 0.0483(5) Uani d . 1 1 . .
H H12A 0.7057 -0.0178 0.5653 0.058 Uiso calc R 1 1 . .
H H12B 0.6079 -0.0542 0.5713 0.058 Uiso calc R 1 1 . .
C C13 0.63134(13) 0.04274(17) 0.49627(10) 0.0390(5) Uani d . 1 1 . .
C C14 0.6290(2) 0.0584(3) 0.67047(13) 0.0754(9) Uani d . 1 1 . .
H H14A 0.6211 0.1210 0.6989 0.113 Uiso calc R 1 1 . .
H H14B 0.6826 0.0182 0.6789 0.113 Uiso calc R 1 1 . .
H H14C 0.5813 0.0042 0.6736 0.113 Uiso calc R 1 1 . .
C C15 0.70536(16) 0.1997(2) 0.60273(12) 0.0550(6) Uani d . 1 1 . .
H H15A 0.6957 0.2606 0.6319 0.083 Uiso calc R 1 1 . .
H H15B 0.7062 0.2332 0.5631 0.083 Uiso calc R 1 1 . .
H H15C 0.7602 0.1622 0.6106 0.083 Uiso calc R 1 1 . .
C C16 0.64720(13) 0.19297(18) 0.38117(9) 0.0389(4) Uani d . 1 1 A .
C C17 0.71267(13) 0.26420(16) 0.39816(9) 0.0372(4) Uani d . 1 1 . .
C C18 0.79608(16) 0.2789(2) 0.36444(11) 0.0516(6) Uani d . 1 1 A .
H H18A 0.8438 0.2783 0.3930 0.062 Uiso calc R 1 1 . .
H H18B 0.7958 0.3552 0.3450 0.062 Uiso calc R 1 1 . .
C C19 0.81293(16) 0.1858(2) 0.31721(11) 0.0500(6) Uani d D 1 1 . .
C C20 0.7277(6) 0.168(3) 0.2842(3) 0.066(3) Uani d PD 0.50 1 A 1
H H20A 0.7120 0.2404 0.2643 0.079 Uiso calc PR 0.50 1 A 2
H H20B 0.7362 0.1085 0.2533 0.079 Uiso calc PR 0.50 1 A 2
C C20' 0.7318(6) 0.146(3) 0.2843(3) 0.066(3) Uani d PD 0.50 1 A .
H H20C 0.7179 0.2033 0.2534 0.079 Uiso calc PR 0.50 1 . .
H H20D 0.7440 0.0721 0.2643 0.079 Uiso calc PR 0.50 1 . .
C C21 0.65304(17) 0.1301(2) 0.32425(11) 0.0572(6) Uani d D 1 1 . .
C C22 0.8863(2) 0.2210(4) 0.27608(16) 0.0985(13) Uani d . 1 1 A .
H H22A 0.8698 0.2895 0.2536 0.148 Uiso calc R 1 1 . .
H H22B 0.8988 0.1578 0.2488 0.148 Uiso calc R 1 1 . .
H H22C 0.9372 0.2381 0.2996 0.148 Uiso calc R 1 1 . .
C C23 0.8426(2) 0.0735(3) 0.35122(17) 0.0787(9) Uani d . 1 1 A .
H H23A 0.7973 0.0485 0.3781 0.118 Uiso calc R 1 1 . .
H H23B 0.8944 0.0904 0.3739 0.118 Uiso calc R 1 1 . .
H H23C 0.8546 0.0122 0.3227 0.118 Uiso calc R 1 1 . .
H H1 0.751(2) 0.364(3) 0.4533(13) 0.075(9) Uiso d . 1 1 . .

loop_
_atom_site_aniso_label
_atom_site_aniso_U_11
_atom_site_aniso_U_22
_atom_site_aniso_U_33
_atom_site_aniso_U_12
_atom_site_aniso_U_13
_atom_site_aniso_U_23
O1 0.0498(9) 0.0477(9) 0.0541(9) 0.0205(7) -0.0029(7) -0.0078(7)
O2 0.0590(10) 0.0420(8) 0.0652(10) 0.0186(7) 0.0003(8) -0.0105(8)
O3 0.0470(9) 0.0411(8) 0.0475(9) -0.0143(7) 0.0084(7) -0.0158(7)
O4 0.0751(13) 0.1020(16) 0.0732(13) -0.0333(12) 0.0031(10) -0.0475(12)
C1 0.0348(10) 0.0341(10) 0.0612(13) 0.0025(8) -0.0118(9) -0.0023(9)
C2 0.0423(12) 0.0409(12) 0.095(2) 0.0093(10) -0.0140(12) -0.0044(12)
C3 0.0469(14) 0.0409(12) 0.115(3) 0.0025(10) -0.0264(15) 0.0163(15)
C4 0.0495(14) 0.0624(16) 0.091(2) -0.0052(12) -0.0231(14) 0.0318(16)
C5 0.0455(12) 0.0605(15) 0.0602(15) -0.0054(11) -0.0149(11) 0.0113(12)
C6 0.0310(9) 0.0352(10) 0.0569(13) -0.0040(8) -0.0105(9) 0.0012(9)
C7 0.0332(9) 0.0316(9) 0.0451(11) -0.0046(8) -0.0049(8) -0.0059(8)
C8 0.0279(9) 0.0280(9) 0.0465(11) 0.0000(7) -0.0009(7) -0.0011(8)
C9 0.0296(9) 0.0348(10) 0.0489(11) 0.0031(7) -0.0011(8) -0.0025(8)
C10 0.0452(12) 0.0503(13) 0.0455(12) 0.0032(9) 0.0048(9) -0.0025(10)
C11 0.0504(12) 0.0445(11) 0.0455(12) 0.0017(10) -0.0058(9) 0.0056(9)
C12 0.0483(12) 0.0356(10) 0.0609(14) 0.0041(9) -0.0060(10) 0.0069(10)
C13 0.0327(9) 0.0296(9) 0.0547(12) 0.0007(8) -0.0024(8) -0.0024(8)
C14 0.091(2) 0.0772(19) 0.0584(16) -0.0007(17) -0.0129(15) 0.0207(14)
C15 0.0500(13) 0.0497(13) 0.0653(15) 0.0015(10) -0.0146(11) -0.0025(11)
C16 0.0389(10) 0.0386(10) 0.0393(10) -0.0028(8) -0.0005(8) -0.0069(8)
C17 0.0431(10) 0.0304(9) 0.0380(10) -0.0038(8) 0.0038(8) -0.0055(8)
C18 0.0533(13) 0.0459(12) 0.0555(13) -0.0143(10) 0.0165(11) -0.0131(10)
C19 0.0489(12) 0.0559(13) 0.0451(12) -0.0021(10) 0.0076(10) -0.0149(10)
C20 0.072(2) 0.078(9) 0.0491(14) -0.002(3) 0.0043(13) -0.0216(17)
C20' 0.072(2) 0.078(9) 0.0491(14) -0.002(3) 0.0043(13) -0.0216(17)
C21 0.0563(14) 0.0649(15) 0.0504(13) -0.0099(12) 0.0013(11) -0.0213(12)
C22 0.098(2) 0.114(3) 0.084(2) -0.041(2) 0.051(2) -0.044(2)
C23 0.0643(17) 0.0632(17) 0.108(3) 0.0111(14) 0.0051(17) -0.0101(17)

loop_
_atom_type_symbol
_atom_type_description
_atom_type_scat_dispersion_real
_atom_type_scat_dispersion_imag
_atom_type_scat_source
C C 0.0033 0.0016 'International Tables Vol C Tables 4.2.6.8 and 6.1.1.4'
H H 0.0000 0.0000 'International Tables Vol C Tables 4.2.6.8 and 6.1.1.4'
O O 0.0106 0.0060 'International Tables Vol C Tables 4.2.6.8 and 6.1.1.4'

loop_
_geom_angle_atom_site_label_1
_geom_angle_atom_site_label_2
_geom_angle_atom_site_label_3
_geom_angle
C9 O1 C1 118.84(17)
C17 O3 H1 107(2)
C6 C1 C2 122.5(2)
C6 C1 O1 122.50(18)
C2 C1 O1 115.0(2)
C3 C2 C1 118.7(3)
C3 C2 H2 120.7
C1 C2 H2 120.7
C2 C3 C4 120.9(2)
C2 C3 H3 119.5
C4 C3 H3 119.5
C3 C4 C5 119.5(3)
C3 C4 H4 120.2
C5 C4 H4 120.2
C4 C5 C6 121.2(3)
C4 C5 H5 119.4
C6 C5 H5 119.4
C1 C6 C5 117.2(2)
C1 C6 C7 121.67(19)
C5 C6 C7 121.1(2)
C8 C7 C16 114.67(16)
C8 C7 C6 110.10(16)
C16 C7 C6 111.46(17)
C8 C7 H7 106.7
C16 C7 H7 106.7
C6 C7 H7 106.7
C9 C8 C13 117.44(19)
C9 C8 C7 123.10(17)
C13 C8 C7 119.39(17)
C8 C9 O1 123.57(19)
C8 C9 C10 125.72(18)
O1 C9 C10 110.71(17)
C9 C10 C11 112.51(18)
C9 C10 H10A 109.1
C11 C10 H10A 109.1
C9 C10 H10B 109.1
C11 C10 H10B 109.1
H10A C10 H10B 107.8
C14 C11 C12 110.0(2)
C14 C11 C15 109.5(2)
C12 C11 C15 110.5(2)
C14 C11 C10 109.3(2)
C12 C11 C10 107.30(18)
C15 C11 C10 110.09(19)
C13 C12 C11 115.78(18)
C13 C12 H12A 108.3
C11 C12 H12A 108.3
C13 C12 H12B 108.3
C11 C12 H12B 108.3
H12A C12 H12B 107.4
O2 C13 C8 120.2(2)
O2 C13 C12 120.17(19)
C8 C13 C12 119.54(18)
C11 C14 H14A 109.5
C11 C14 H14B 109.5
H14A C14 H14B 109.5
C11 C14 H14C 109.5
H14A C14 H14C 109.5
H14B C14 H14C 109.5
C11 C15 H15A 109.5
C11 C15 H15B 109.5
H15A C15 H15B 109.5
C11 C15 H15C 109.5
H15A C15 H15C 109.5
H15B C15 H15C 109.5
C17 C16 C21 119.59(19)
C17 C16 C7 123.94(18)
C21 C16 C7 116.41(18)
O3 C17 C16 119.13(18)
O3 C17 C18 116.26(17)
C16 C17 C18 124.61(18)
C17 C18 C19 114.57(18)
C17 C18 H18A 108.6
C19 C18 H18A 108.6
C17 C18 H18B 108.6
C19 C18 H18B 108.6
H18A C18 H18B 107.6
C22 C19 C18 111.2(2)
C22 C19 C20' 113.8(3)
C18 C19 C20' 113.8(10)
C22 C19 C20 113.0(4)
C18 C19 C20 106.4(10)
C22 C19 C23 107.1(3)
C18 C19 C23 106.8(2)
C20' C19 C23 103.3(12)
C20 C19 C23 112.2(12)
C21 C20 C19 114.2(6)
C21 C20 H20A 108.7
C19 C20 H20A 108.7
C21 C20 H20B 108.7
C19 C20 H20B 108.7
H20A C20 H20B 107.6
C21 C20' C19 114.3(6)
C21 C20' H20C 108.7
C19 C20' H20C 108.7
C21 C20' H20D 108.7
C19 C20' H20D 108.7
H20C C20' H20D 107.6
O4 C21 C16 123.0(2)
O4 C21 C20' 117.0(7)
C16 C21 C20' 120.0(7)
O4 C21 C20 121.6(6)
C16 C21 C20 114.7(8)
C19 C22 H22A 109.5
C19 C22 H22B 109.5
H22A C22 H22B 109.5
C19 C22 H22C 109.5
H22A C22 H22C 109.5
H22B C22 H22C 109.5
C19 C23 H23A 109.5
C19 C23 H23B 109.5
H23A C23 H23B 109.5
C19 C23 H23C 109.5
H23A C23 H23C 109.5
H23B C23 H23C 109.5

loop_
_geom_bond_atom_site_label_1
_geom_bond_atom_site_label_2
_geom_bond_distance
O1 C9 1.354(2)
O1 C1 1.393(3)
O2 C13 1.225(3)
O3 C17 1.344(2)
O3 H1 0.83(3)
O4 C21 1.220(3)
C1 C6 1.370(3)
C1 C2 1.390(3)
C2 C3 1.365(4)
C2 H2 0.9300
C3 C4 1.371(4)
C3 H3 0.9300
C4 C5 1.384(4)
C4 H4 0.9300
C5 C6 1.393(3)
C5 H5 0.9300
C6 C7 1.521(3)
C7 C8 1.509(3)
C7 C16 1.517(3)
C7 H7 0.9800
C8 C9 1.344(3)
C8 C13 1.453(3)
C9 C10 1.482(3)
C10 C11 1.530(3)
C10 H10A 0.9700
C10 H10B 0.9700
C11 C14 1.526(3)
C11 C12 1.528(3)
C11 C15 1.530(3)
C12 C13 1.505(3)
C12 H12A 0.9700
C12 H12B 0.9700
C14 H14A 0.9600
C14 H14B 0.9600
C14 H14C 0.9600
C15 H15A 0.9600
C15 H15B 0.9600
C15 H15C 0.9600
C16 C17 1.346(3)
C16 C21 1.456(3)
C17 C18 1.493(3)
C18 C19 1.513(3)
C18 H18A 0.9700
C18 H18B 0.9700
C19 C22 1.505(4)
C19 C20' 1.514(7)
C19 C20 1.514(7)
C19 C23 1.553(4)
C20 C21 1.513(7)
C20 H20A 0.9700
C20 H20B 0.9700
C20' C21 1.510(7)
C20' H20C 0.9700
C20' H20D 0.9700
C22 H22A 0.9600
C22 H22B 0.9600
C22 H22C 0.9600
C23 H23A 0.9600
C23 H23B 0.9600
C23 H23C 0.9600

loop_
_geom_hbond_atom_site_label_D
_geom_hbond_atom_site_label_H
_geom_hbond_atom_site_label_A
_geom_hbond_site_symmetry_A
_geom_hbond_distance_DH
_geom_hbond_distance_HA
_geom_hbond_distance_DA
_geom_hbond_angle_DHA
O3 H1 O2 8_765 0.83(3) 1.90(3) 2.706(2) 165(3)

loop_
_geom_torsion_atom_site_label_1
_geom_torsion_atom_site_label_2
_geom_torsion_atom_site_label_3
_geom_torsion_atom_site_label_4
_geom_torsion
C9 O1 C1 C6 3.9(3)
C9 O1 C1 C2 -174.64(19)
C6 C1 C2 C3 0.5(3)
O1 C1 C2 C3 179.0(2)
C1 C2 C3 C4 0.6(4)
C2 C3 C4 C5 -0.8(4)
C3 C4 C5 C6 -0.2(4)
C2 C1 C6 C5 -1.4(3)
O1 C1 C6 C5 -179.84(19)
C2 C1 C6 C7 178.05(19)
O1 C1 C6 C7 -0.4(3)
C4 C5 C6 C1 1.2(3)
C4 C5 C6 C7 -178.2(2)
C1 C6 C7 C8 -3.4(3)
C5 C6 C7 C8 176.07(18)
C1 C6 C7 C16 -131.8(2)
C5 C6 C7 C16 47.6(2)
C16 C7 C8 C9 130.8(2)
C6 C7 C8 C9 4.2(3)
C16 C7 C8 C13 -52.2(2)
C6 C7 C8 C13 -178.86(16)
C13 C8 C9 O1 -178.15(18)
C7 C8 C9 O1 -1.1(3)
C13 C8 C9 C10 1.3(3)
C7 C8 C9 C10 178.28(19)
C1 O1 C9 C8 -3.2(3)
C1 O1 C9 C10 177.35(18)
C8 C9 C10 C11 28.1(3)
O1 C9 C10 C11 -152.46(19)
C9 C10 C11 C14 -169.2(2)
C9 C10 C11 C12 -49.9(2)
C9 C10 C11 C15 70.5(3)
C14 C11 C12 C13 167.1(2)
C15 C11 C12 C13 -71.9(2)
C10 C11 C12 C13 48.2(3)
C9 C8 C13 O2 173.0(2)
C7 C8 C13 O2 -4.2(3)
C9 C8 C13 C12 -4.5(3)
C7 C8 C13 C12 178.33(18)
C11 C12 C13 O2 160.3(2)
C11 C12 C13 C8 -22.2(3)
C8 C7 C16 C17 -53.9(3)
C6 C7 C16 C17 72.1(3)
C8 C7 C16 C21 128.9(2)
C6 C7 C16 C21 -105.2(2)
C21 C16 C17 O3 176.1(2)
C7 C16 C17 O3 -1.0(3)
C21 C16 C17 C18 -4.3(3)
C7 C16 C17 C18 178.6(2)
O3 C17 C18 C19 165.1(2)
C16 C17 C18 C19 -14.5(3)
C17 C18 C19 C22 167.0(3)
C17 C18 C19 C20' 36.9(10)
C17 C18 C19 C20 43.6(9)
C17 C18 C19 C23 -76.4(3)
C22 C19 C20 C21 178.9(14)
C18 C19 C20 C21 -59(2)
C20' C19 C20 C21 82(3)
C23 C19 C20 C21 58(2)
C22 C19 C20' C21 -170.2(14)
C18 C19 C20' C21 -41(2)
C20 C19 C20' C21 -83(3)
C23 C19 C20' C21 74(2)
C17 C16 C21 O4 179.5(3)
C7 C16 C21 O4 -3.1(4)
C17 C16 C21 C20' -0.7(13)
C7 C16 C21 C20' 176.7(13)
C17 C16 C21 C20 -9.8(12)
C7 C16 C21 C20 167.6(12)
C19 C20' C21 O4 -156.2(14)
C19 C20' C21 C16 24(3)
C19 C20' C21 C20 83(3)
C19 C20 C21 O4 -146.0(13)
C19 C20 C21 C16 43(2)
C19 C20 C21 C20' -82(3)
